data_2001002
loop_
_publ_author_name
'Dastidar, P.'
'Shankar, V. N.'
'Madyastha, K. M.'
'Guru Row, T. N.'

_publ_section_title
;
 Structure of 9\a,19-dihydroxy-4-androstene-3,17-dione
;
_journal_issue 3
_journal_name_full 'Acta Crystallographica Section C'
_journal_page_first 486
_journal_page_last 488
_journal_paper_doi 10.1107/S0108270191009319
_journal_volume 48
_journal_year 1992
_chemical_formula_sum 'C19 H26 O4'
_chemical_formula_weight 318.41
_symmetry_cell_setting orthorhombic
_symmetry_space_group_name_Hall 'P 2ac 2ab'
_symmetry_space_group_name_H-M 'P 21 21 21'
_cell_angle_alpha 90
_cell_angle_beta 90
_cell_angle_gamma 90
_cell_formula_units_Z 4
_cell_length_a 10.5910(10)
_cell_length_b 11.1330(10)
_cell_length_c 13.657(2)
_cell_volume 1610.3(3)
_diffrn_radiation_type Mo
_diffrn_radiation_wavelength 0.7107
_exptl_absorpt_coefficient_mu 0.085
_exptl_crystal_density_diffrn 1.313
_exptl_crystal_density_meas 1.301
_exptl_crystal_F_000 688
_cod_data_source_file al0474.cif
_cod_data_source_block al0474a
_cod_original_cell_volume 1610.29
_cod_database_code 2001002

loop_
_atom_site_label
_atom_site_fract_x
_atom_site_fract_y
_atom_site_fract_z
_atom_site_U_iso_or_equiv
C(1) .1252(6) .8981(5) .0631(4) .0547(19)
C(2) .1005(8) .7935(5) -.0072(5) .052(2)
C(2)' .028(2) .836(2) .0166(17) .031(5)
C(3) .0287(5) .8385(4) -.0944(4) .0478(16)
O(3) -.0559(4) .7795(3) -.1336(3) .0581(13)
C(4) .0759(5) .9475(4) -.1392(3) .0387(15)
C(5) .1490(5) 1.0263(4) -.0905(3) .0375(14)
C(6) .1969(6) 1.1389(5) -.1398(4) .0489(18)
C(7) .1634(5) 1.2526(4) -.0819(3) .0394(15)
C(8) .1993(5) 1.2420(4) .0260(3) .0324(16)
C(9) .1405(4) 1.1274(4) .0713(3) .0344(16)
O(9) .0074(3) 1.1395(3) .0534(2) .0392(9)
C(10) .1867(5) 1.0108(4) .0161(3) .0364(15)
C(19) .3333(5) .9947(5) .0171(4) .0533(18)
O(19) .3889(5) .9642(5) .1072(3) .0618(17)
O(19)' .366(2) .8988(17) -.0221(14) .058(5)
C(11) .1648(5) 1.1195(4) .1826(3) .0382(15)
C(12) .1314(5) 1.2339(4) .2389(3) .0398(15)
C(13) .1980(4) 1.3410(4) .1925(3) .0343(14)
C(14) .1574(5) 1.3507(4) .0851(3) .0340(14)
C(15) .1983(6) 1.4772(4) .0541(4) .0463(18)
C(16) .1653(6) 1.5517(4) .1451(4) .0519(19)
C(17) .1636(5) 1.4641(4) .2304(4) .0421(14)
C(18) .3426(5) 1.3340(5) .2080(4) .0467(16)
O(17) .1391(4) 1.4896(3) .3146(2) .0553(13)
H(1A) .1925 .8336 .0899 ?
H(1B) .0569 .9181 .1190 ?
H(4) .0510 .9686 -.2132 ?
H(6A) .296(5) 1.135(4) -.156(4) ?
H(6B) .154(5) 1.143(4) -.209(4) ?
H(7B) .0624 1.2663 -.0864 ?
H(7A) .2120 1.3273 -.1134 ?
H(8) .292(5) 1.236(4) .028(3) ?
H(9) -.0491 .1104 .1039 ?
H(19A) .3988 1.0622 .0380 ?
H(19B) .3773 .9055 .0269 ?
H(11A) .251(5) 1.098(4) .191(3) ?
H(11B) .122(5) 1.041(5) .197(3) ?
H(12A) .159(5) 1.210(4) .305(4) ?
H(12B) .041(5) 1.246(4) .243(4) ?
H(14) .063(5) 1.354(4) .088(3) ?
H(15A) .291(6) 1.473(5) .044(4) ?
H(15B) .161(5) 1.495(5) -.007(4) ?
H(16A) .0755 1.5975 .1412 ?
H(16B) .2382 1.6205 .1610 ?
H(18A) .3723 1.2528 .1888 ?
H(18B) .3611 1.3534 .2722 ?
H(18C) .3953 1.3899 .1705 ?

loop_
_geom_bond_atom_site_label_1
_geom_bond_atom_site_label_2
_geom_bond_distance
C(1) C(2) 1.531(8)
C(1) C(2)' 1.39(2)
C(1) C(10) 1.552(7)
C(2) C(3) 1.499(8)
C(2)' C(3) 1.52(2)
C(3) O(3) 1.233(6)
C(3) C(4) 1.448(6)
C(4) C(5) 1.345(6)
C(5) C(6) 1.510(7)
C(5) C(10) 1.519(5)
C(6) C(7) 1.534(7)
C(7) C(8) 1.526(5)
C(8) C(9) 1.548(6)
C(8) C(14) 1.520(6)
C(9) O(9) 1.437(5)
C(9) C(10) 1.578(6)
C(9) C(11) 1.544(5)
C(10) C(19) 1.563(7)
C(19) O(19) 1.405(7)
C(19) O(19)' 1.243(19)
C(11) C(12) 1.529(6)
C(12) C(13) 1.523(6)
C(13) C(14) 1.532(5)
C(13) C(17) 1.509(6)
C(13) C(18) 1.548(6)
C(14) C(15) 1.533(6)
C(15) C(16) 1.534(7)
C(16) C(17) 1.519(7)
C(17) O(17) 1.215(5)
C(1) H(1A) 1.07
C(1) H(1B) 1.07
C(4) H(4) 1.07
C(6) H(6A) 1.07(5)
C(6) H(6B) 1.05(5)
C(7) H(7B) 1.08
C(7) H(7A) 1.06
C(8) H(8) 0.97(5)
O(9) H(9) 0.96
C(19) H(19A) 1.06
C(19) H(19B) 1.10
C(11) H(11A) 0.94(5)
C(11) H(11B) 1.00(5)
C(12) H(12A) 0.98(4)
C(12) H(12B) 0.97(5)
C(14) H(14) 0.99(5)
C(15) H(15A) 0.99(6)
C(15) H(15B) 0.94(5)
C(16) H(16A) 1.08
C(16) H(16B) 1.10
C(18) H(18A) 0.99
C(18) H(18B) 0.92
C(18) H(18C) 0.98
